data_4086264
loop_
_publ_author_name
'Munjanja, Lloyd'
'Brennessel, William W.'
'Jones, William D.'

_publ_section_title
;
 Mechanistic Insights in the Exchange of Arylthiolate Groups in
 Aryl(arylthiolato)palladium Complexes Supported by a Dippe Ligand
;
_journal_issue 18
_journal_name_full Organometallics
_journal_page_first 4574
_journal_paper_doi 10.1021/acs.organomet.5b00662
_journal_volume 34
_journal_year 2015
_chemical_formula_moiety 'C27 H44 P2 Pd S'
_chemical_formula_sum 'C27 H44 P2 Pd S'
_chemical_formula_weight 569.02
_chemical_name_common jonlm19
_chemical_name_systematic Pd(dippe)(tolyl)(SPh)
_space_group_crystal_system monoclinic
_space_group_IT_number 14
_space_group_name_Hall '-P 2ybc'
_space_group_name_H-M_alt 'P 1 21/c 1'
_symmetry_space_group_name_Hall '-P 2ybc'
_symmetry_space_group_name_H-M 'P 1 21/c 1'
_atom_sites_solution_hydrogens geom
_atom_sites_solution_primary direct
_atom_sites_solution_secondary difmap
_audit_creation_method SHELXL-2014/7
_cell_angle_alpha 90
_cell_angle_beta 98.5348(16)
_cell_angle_gamma 90
_cell_formula_units_Z 4
_cell_length_a 12.9434(10)
_cell_length_b 14.8315(12)
_cell_length_c 14.7678(12)
_cell_measurement_reflns_used 3970
_cell_measurement_temperature 100.0(5)
_cell_measurement_theta_max 37.76
_cell_measurement_theta_min 3.08
_cell_volume 2803.6(4)
_computing_cell_refinement 'SAINT (Bruker, 2014)'
_computing_data_collection 'APEX2 (Bruker, 2014)'
_computing_data_reduction 'SAINT (Bruker, 2014)'
_computing_molecular_graphics 'SHELXTL (Sheldrick, 2008)'
_computing_publication_material 'SHELXTL (Sheldrick, 2008)'
_computing_structure_refinement 'SHELXL-2014/7 (Sheldrick, 2015)'
_computing_structure_solution 'SIR2011 (Burla et al., 2012)'
_diffrn_ambient_temperature 100.0(5)
_diffrn_measured_fraction_theta_full 0.998
_diffrn_measured_fraction_theta_max 0.971
_diffrn_measurement_device_type 'Bruker SMART APEX II CCD platform'
_diffrn_measurement_method '\w scans'
_diffrn_radiation_type MoK\a
_diffrn_radiation_wavelength 0.71073
_diffrn_reflns_av_R_equivalents 0.0554
_diffrn_reflns_av_unetI/netI 0.0444
_diffrn_reflns_laue_measured_fraction_full 0.998
_diffrn_reflns_laue_measured_fraction_max 0.971
_diffrn_reflns_limit_h_max 22
_diffrn_reflns_limit_h_min -22
_diffrn_reflns_limit_k_max 26
_diffrn_reflns_limit_k_min -25
_diffrn_reflns_limit_l_max 25
_diffrn_reflns_limit_l_min -25
_diffrn_reflns_number 83258
_diffrn_reflns_point_group_measured_fraction_full 0.998
_diffrn_reflns_point_group_measured_fraction_max 0.971
_diffrn_reflns_theta_full 37.785
_diffrn_reflns_theta_max 38.643
_diffrn_reflns_theta_min 1.957
_diffrn_source 'fine-focus sealed tube'
_exptl_absorpt_coefficient_mu 0.863
_exptl_absorpt_correction_T_max 0.7476
_exptl_absorpt_correction_T_min 0.6705
_exptl_absorpt_correction_type multi-scan
_exptl_absorpt_process_details 'SADABS (Sheldrick, 2014)'
_exptl_crystal_colour yellow
_exptl_crystal_density_diffrn 1.348
_exptl_crystal_description block
_exptl_crystal_F_000 1192
_exptl_crystal_size_max 0.22
_exptl_crystal_size_mid 0.20
_exptl_crystal_size_min 0.14
_refine_diff_density_max 1.436
_refine_diff_density_min -1.457
_refine_diff_density_rms 0.109
_refine_ls_extinction_method none
_refine_ls_goodness_of_fit_ref 1.038
_refine_ls_hydrogen_treatment constr
_refine_ls_matrix_type full
_refine_ls_number_parameters 289
_refine_ls_number_reflns 15455
_refine_ls_number_restraints 0
_refine_ls_restrained_S_all 1.038
_refine_ls_R_factor_all 0.0550
_refine_ls_R_factor_gt 0.0343
_refine_ls_shift/su_max 0.001
_refine_ls_shift/su_mean 0.000
_refine_ls_structure_factor_coef Fsqd
_refine_ls_weighting_details 'w=1/[\s^2^(Fo^2^)+(0.0294P)^2^+0.8108P] where P=(Fo^2^+2Fc^2^)/3'
_refine_ls_weighting_scheme calc
_refine_ls_wR_factor_gt 0.0693
_refine_ls_wR_factor_ref 0.0767
_reflns_Friedel_coverage 0.000
_reflns_number_gt 11717
_reflns_number_total 15455
_reflns_threshold_expression 'I > 2\s(I)'
_cod_data_source_file om5b00662_si_002.cif
_cod_data_source_block 3a
_cod_database_code 4086264
_shelx_space_group_comment
; 
The symmetry employed for this shelxl refinement is uniquely defined 
by the following loop, which should always be used as a source of 
symmetry information in preference to the above space-group names. 
They are only intended as comments. 
;
_shelx_estimated_absorpt_t_min 0.833
_shelx_estimated_absorpt_t_max 0.889

loop_
_space_group_symop_operation_xyz
'x, y, z'
'-x, y+1/2, -z+1/2'
'-x, -y, -z'
'x, -y-1/2, z-1/2'

loop_
_atom_site_label
_atom_site_type_symbol
_atom_site_fract_x
_atom_site_fract_y
_atom_site_fract_z
_atom_site_U_iso_or_equiv
_atom_site_adp_type
_atom_site_occupancy
_atom_site_site_symmetry_order
_atom_site_calc_flag
_atom_site_refinement_flags_posn
_atom_site_refinement_flags_adp
Pd1 Pd 0.32828(2) 0.16759(2) 0.72225(2) 0.01221(2) Uani 1 1 d . .
S1 S 0.38012(3) 0.31933(2) 0.73597(3) 0.02077(7) Uani 1 1 d . .
P1 P 0.27612(3) 0.02262(2) 0.72910(2) 0.01275(6) Uani 1 1 d . .
P2 P 0.48562(3) 0.12362(2) 0.80681(2) 0.01281(6) Uani 1 1 d . .
C1 C 0.26988(11) 0.39148(9) 0.72291(10) 0.0167(2) Uani 1 1 d . .
C2 C 0.22656(11) 0.42451(9) 0.63688(10) 0.0184(2) Uani 1 1 d . .
H2A H 0.2507 0.4022 0.5835 0.022 Uiso 1 1 calc R U
C3 C 0.14845(12) 0.48970(10) 0.62872(11) 0.0232(3) Uani 1 1 d . .
H3A H 0.1199 0.5115 0.5698 0.028 Uiso 1 1 calc R U
C4 C 0.11198(12) 0.52310(11) 0.70554(13) 0.0284(3) Uani 1 1 d . .
H4A H 0.0600 0.5688 0.6998 0.034 Uiso 1 1 calc R U
C5 C 0.15212(13) 0.48905(12) 0.79121(12) 0.0296(3) Uani 1 1 d . .
H5A H 0.1266 0.5108 0.8442 0.035 Uiso 1 1 calc R U
C6 C 0.22965(12) 0.42324(11) 0.79962(11) 0.0236(3) Uani 1 1 d . .
H6A H 0.2556 0.3996 0.8584 0.028 Uiso 1 1 calc R U
C7 C 0.19077(11) 0.19754(9) 0.64056(10) 0.0165(2) Uani 1 1 d . .
C8 C 0.19081(12) 0.20555(9) 0.54607(10) 0.0200(3) Uani 1 1 d . .
H8A H 0.2545 0.1974 0.5224 0.024 Uiso 1 1 calc R U
C9 C 0.10020(13) 0.22511(10) 0.48580(11) 0.0250(3) Uani 1 1 d . .
H9A H 0.1031 0.2301 0.4221 0.030 Uiso 1 1 calc R U
C10 C 0.00527(13) 0.23749(10) 0.51813(13) 0.0272(3) Uani 1 1 d . .
C11 C 0.00398(12) 0.22955(10) 0.61124(13) 0.0264(3) Uani 1 1 d . .
H11A H -0.0601 0.2371 0.6345 0.032 Uiso 1 1 calc R U
C12 C 0.09566(12) 0.21044(9) 0.67231(11) 0.0212(3) Uani 1 1 d . .
H12A H 0.0926 0.2063 0.7361 0.025 Uiso 1 1 calc R U
C13 C -0.09253(16) 0.26095(12) 0.45343(16) 0.0412(5) Uani 1 1 d . .
H13A H -0.1528 0.2315 0.4739 0.062 Uiso 1 1 calc R U
H13B H -0.0856 0.2401 0.3916 0.062 Uiso 1 1 calc R U
H13C H -0.1027 0.3264 0.4528 0.062 Uiso 1 1 calc R U
C14 C 0.38652(10) -0.04535(8) 0.78683(9) 0.0157(2) Uani 1 1 d . .
H14A H 0.3586 -0.0938 0.8224 0.019 Uiso 1 1 calc R U
H14B H 0.4222 -0.0744 0.7397 0.019 Uiso 1 1 calc R U
C15 C 0.46708(11) 0.00945(9) 0.85139(9) 0.0156(2) Uani 1 1 d . .
H15A H 0.5348 -0.0228 0.8598 0.019 Uiso 1 1 calc R U
H15B H 0.4436 0.0144 0.9120 0.019 Uiso 1 1 calc R U
C16 C 0.22850(11) -0.04668(9) 0.62716(9) 0.0171(2) Uani 1 1 d . .
H16A H 0.2291 -0.1109 0.6478 0.020 Uiso 1 1 calc R U
C17 C 0.30196(13) -0.04002(12) 0.55516(11) 0.0261(3) Uani 1 1 d . .
H17A H 0.2766 -0.0795 0.5034 0.039 Uiso 1 1 calc R U
H17B H 0.3724 -0.0588 0.5823 0.039 Uiso 1 1 calc R U
H17C H 0.3039 0.0224 0.5337 0.039 Uiso 1 1 calc R U
C18 C 0.11616(12) -0.02434(10) 0.58438(10) 0.0215(3) Uani 1 1 d . .
H18A H 0.0961 -0.0622 0.5302 0.032 Uiso 1 1 calc R U
H18B H 0.1117 0.0393 0.5665 0.032 Uiso 1 1 calc R U
H18C H 0.0689 -0.0359 0.6291 0.032 Uiso 1 1 calc R U
C19 C 0.17109(10) 0.01228(9) 0.80007(9) 0.0163(2) Uani 1 1 d . .
H19A H 0.1078 0.0413 0.7649 0.020 Uiso 1 1 calc R U
C20 C 0.19757(13) 0.06550(11) 0.88902(10) 0.0235(3) Uani 1 1 d . .
H20A H 0.1360 0.0682 0.9204 0.035 Uiso 1 1 calc R U
H20B H 0.2187 0.1268 0.8751 0.035 Uiso 1 1 calc R U
H20C H 0.2550 0.0357 0.9286 0.035 Uiso 1 1 calc R U
C21 C 0.14011(12) -0.08490(10) 0.81967(11) 0.0228(3) Uani 1 1 d . .
H21A H 0.0788 -0.0842 0.8515 0.034 Uiso 1 1 calc R U
H21B H 0.1983 -0.1147 0.8583 0.034 Uiso 1 1 calc R U
H21C H 0.1234 -0.1178 0.7618 0.034 Uiso 1 1 calc R U
C22 C 0.59625(10) 0.11355(9) 0.74174(9) 0.0167(2) Uani 1 1 d . .
H22A H 0.6530 0.0781 0.7791 0.020 Uiso 1 1 calc R U
C23 C 0.56098(12) 0.06270(11) 0.65208(10) 0.0223(3) Uani 1 1 d . .
H23A H 0.6188 0.0601 0.6162 0.033 Uiso 1 1 calc R U
H23B H 0.5016 0.0942 0.6169 0.033 Uiso 1 1 calc R U
H23C H 0.5400 0.0013 0.6659 0.033 Uiso 1 1 calc R U
C24 C 0.63954(13) 0.20643(10) 0.72176(12) 0.0245(3) Uani 1 1 d . .
H24A H 0.6956 0.1993 0.6844 0.037 Uiso 1 1 calc R U
H24B H 0.6672 0.2361 0.7796 0.037 Uiso 1 1 calc R U
H24C H 0.5835 0.2433 0.6885 0.037 Uiso 1 1 calc R U
C25 C 0.53570(11) 0.19106(9) 0.90880(10) 0.0179(2) Uani 1 1 d . .
H25A H 0.5542 0.2517 0.8863 0.021 Uiso 1 1 calc R U
C26 C 0.45030(13) 0.20616(12) 0.96869(11) 0.0249(3) Uani 1 1 d . .
H26A H 0.4754 0.2486 1.0179 0.037 Uiso 1 1 calc R U
H26B H 0.4329 0.1486 0.9953 0.037 Uiso 1 1 calc R U
H26C H 0.3879 0.2309 0.9312 0.037 Uiso 1 1 calc R U
C27 C 0.63514(12) 0.15271(11) 0.96421(11) 0.0236(3) Uani 1 1 d . .
H27A H 0.6598 0.1935 1.0151 0.035 Uiso 1 1 calc R U
H27B H 0.6892 0.1466 0.9246 0.035 Uiso 1 1 calc R U
H27C H 0.6202 0.0934 0.9885 0.035 Uiso 1 1 calc R U

loop_
_atom_site_aniso_label
_atom_site_aniso_U_11
_atom_site_aniso_U_22
_atom_site_aniso_U_33
_atom_site_aniso_U_23
_atom_site_aniso_U_13
_atom_site_aniso_U_12
Pd1 0.01272(4) 0.01023(4) 0.01312(4) 0.00141(3) 0.00009(3) 0.00020(3)
S1 0.01643(15) 0.01156(13) 0.03227(19) 0.00315(12) -0.00315(13) -0.00110(11)
P1 0.01364(14) 0.01082(12) 0.01359(14) 0.00000(10) 0.00135(11) -0.00008(10)
P2 0.01300(14) 0.01186(13) 0.01329(14) 0.00138(10) 0.00104(11) 0.00044(10)
C1 0.0154(5) 0.0140(5) 0.0201(6) 0.0016(4) 0.0009(5) -0.0028(4)
C2 0.0206(6) 0.0148(5) 0.0194(6) 0.0002(4) 0.0014(5) 0.0002(5)
C3 0.0203(7) 0.0189(6) 0.0286(7) 0.0027(5) -0.0023(6) 0.0025(5)
C4 0.0166(6) 0.0239(7) 0.0452(10) -0.0042(7) 0.0059(6) 0.0022(5)
C5 0.0236(7) 0.0344(8) 0.0335(9) -0.0099(7) 0.0133(6) -0.0033(6)
C6 0.0238(7) 0.0272(7) 0.0204(7) 0.0008(5) 0.0052(5) -0.0051(6)
C7 0.0168(6) 0.0124(5) 0.0195(6) 0.0016(4) -0.0003(5) -0.0005(4)
C8 0.0214(6) 0.0171(6) 0.0204(6) 0.0037(5) -0.0003(5) -0.0027(5)
C9 0.0297(8) 0.0180(6) 0.0235(7) 0.0050(5) -0.0086(6) -0.0035(5)
C10 0.0236(7) 0.0128(5) 0.0399(9) 0.0019(6) -0.0124(6) 0.0006(5)
C11 0.0168(6) 0.0170(6) 0.0436(9) -0.0040(6) -0.0007(6) 0.0037(5)
C12 0.0199(6) 0.0144(5) 0.0303(7) -0.0027(5) 0.0072(5) 0.0013(5)
C13 0.0341(9) 0.0211(7) 0.0593(13) 0.0030(8) -0.0231(9) 0.0026(7)
C14 0.0162(6) 0.0116(5) 0.0187(6) 0.0013(4) 0.0013(4) 0.0016(4)
C15 0.0170(6) 0.0145(5) 0.0150(5) 0.0034(4) 0.0008(4) 0.0005(4)
C16 0.0202(6) 0.0141(5) 0.0166(6) -0.0030(4) 0.0017(5) -0.0023(4)
C17 0.0279(8) 0.0324(8) 0.0186(6) -0.0069(6) 0.0053(6) -0.0041(6)
C18 0.0221(7) 0.0185(6) 0.0217(6) -0.0011(5) -0.0040(5) -0.0016(5)
C19 0.0155(6) 0.0160(5) 0.0179(6) 0.0018(4) 0.0041(4) 0.0000(4)
C20 0.0242(7) 0.0283(7) 0.0193(6) -0.0042(5) 0.0072(5) -0.0007(6)
C21 0.0216(7) 0.0198(6) 0.0279(7) 0.0054(5) 0.0064(6) -0.0021(5)
C22 0.0142(5) 0.0171(5) 0.0194(6) 0.0037(4) 0.0046(5) 0.0010(4)
C23 0.0239(7) 0.0254(7) 0.0190(6) 0.0007(5) 0.0080(5) 0.0022(5)
C24 0.0236(7) 0.0215(6) 0.0297(8) 0.0050(6) 0.0083(6) -0.0037(5)
C25 0.0192(6) 0.0163(5) 0.0172(6) -0.0012(4) -0.0008(5) -0.0014(5)
C26 0.0262(7) 0.0302(8) 0.0183(6) -0.0069(6) 0.0034(5) 0.0013(6)
C27 0.0201(7) 0.0270(7) 0.0218(7) 0.0002(5) -0.0031(5) -0.0011(5)

loop_
_atom_type_symbol
_atom_type_description
_atom_type_scat_dispersion_real
_atom_type_scat_dispersion_imag
_atom_type_scat_source
C C 0.0033 0.0016 'International Tables Vol C Tables 4.2.6.8 and 6.1.1.4'
H H 0.0000 0.0000 'International Tables Vol C Tables 4.2.6.8 and 6.1.1.4'
P P 0.1023 0.0942 'International Tables Vol C Tables 4.2.6.8 and 6.1.1.4'
S S 0.1246 0.1234 'International Tables Vol C Tables 4.2.6.8 and 6.1.1.4'
Pd Pd -0.9988 1.0072 'International Tables Vol C Tables 4.2.6.8 and 6.1.1.4'

loop_
_geom_angle_atom_site_label_1
_geom_angle_atom_site_label_2
_geom_angle_atom_site_label_3
_geom_angle
C7 Pd1 P1 89.62(4)
C7 Pd1 P2 175.24(4)
P1 Pd1 P2 87.288(13)
C7 Pd1 S1 93.17(4)
P1 Pd1 S1 172.327(14)
P2 Pd1 S1 90.354(13)
C1 S1 Pd1 110.75(5)
C19 P1 C14 106.09(6)
C19 P1 C16 103.40(6)
C14 P1 C16 102.32(6)
C19 P1 Pd1 110.81(4)
C14 P1 Pd1 108.87(4)
C16 P1 Pd1 123.87(5)
C25 P2 C22 105.27(7)
C25 P2 C15 104.77(6)
C22 P2 C15 105.28(6)
C25 P2 Pd1 117.49(5)
C22 P2 Pd1 115.45(5)
C15 P2 Pd1 107.45(4)
C6 C1 C2 118.10(13)
C6 C1 S1 120.44(11)
C2 C1 S1 121.22(11)
C3 C2 C1 120.67(14)
C3 C2 H2A 119.7
C1 C2 H2A 119.7
C4 C3 C2 120.65(15)
C4 C3 H3A 119.7
C2 C3 H3A 119.7
C3 C4 C5 119.31(15)
C3 C4 H4A 120.3
C5 C4 H4A 120.3
C4 C5 C6 120.21(15)
C4 C5 H5A 119.9
C6 C5 H5A 119.9
C5 C6 C1 120.96(15)
C5 C6 H6A 119.5
C1 C6 H6A 119.5
C12 C7 C8 117.03(13)
C12 C7 Pd1 124.48(11)
C8 C7 Pd1 118.49(10)
C9 C8 C7 121.95(15)
C9 C8 H8A 119.0
C7 C8 H8A 119.0
C8 C9 C10 120.63(15)
C8 C9 H9A 119.7
C10 C9 H9A 119.7
C11 C10 C9 118.06(14)
C11 C10 C13 121.10(18)
C9 C10 C13 120.83(18)
C10 C11 C12 121.36(15)
C10 C11 H11A 119.3
C12 C11 H11A 119.3
C7 C12 C11 120.96(15)
C7 C12 H12A 119.5
C11 C12 H12A 119.5
C10 C13 H13A 109.5
C10 C13 H13B 109.5
H13A C13 H13B 109.5
C10 C13 H13C 109.5
H13A C13 H13C 109.5
H13B C13 H13C 109.5
C15 C14 P1 113.84(9)
C15 C14 H14A 108.8
P1 C14 H14A 108.8
C15 C14 H14B 108.8
P1 C14 H14B 108.8
H14A C14 H14B 107.7
C14 C15 P2 112.10(9)
C14 C15 H15A 109.2
P2 C15 H15A 109.2
C14 C15 H15B 109.2
P2 C15 H15B 109.2
H15A C15 H15B 107.9
C17 C16 C18 110.40(12)
C17 C16 P1 111.28(10)
C18 C16 P1 113.34(10)
C17 C16 H16A 107.2
C18 C16 H16A 107.2
P1 C16 H16A 107.2
C16 C17 H17A 109.5
C16 C17 H17B 109.5
H17A C17 H17B 109.5
C16 C17 H17C 109.5
H17A C17 H17C 109.5
H17B C17 H17C 109.5
C16 C18 H18A 109.5
C16 C18 H18B 109.5
H18A C18 H18B 109.5
C16 C18 H18C 109.5
H18A C18 H18C 109.5
H18B C18 H18C 109.5
C20 C19 C21 110.77(12)
C20 C19 P1 110.85(10)
C21 C19 P1 114.90(10)
C20 C19 H19A 106.6
C21 C19 H19A 106.6
P1 C19 H19A 106.6
C19 C20 H20A 109.5
C19 C20 H20B 109.5
H20A C20 H20B 109.5
C19 C20 H20C 109.5
H20A C20 H20C 109.5
H20B C20 H20C 109.5
C19 C21 H21A 109.5
C19 C21 H21B 109.5
H21A C21 H21B 109.5
C19 C21 H21C 109.5
H21A C21 H21C 109.5
H21B C21 H21C 109.5
C24 C22 C23 110.27(12)
C24 C22 P2 111.21(10)
C23 C22 P2 109.56(10)
C24 C22 H22A 108.6
C23 C22 H22A 108.6
P2 C22 H22A 108.6
C22 C23 H23A 109.5
C22 C23 H23B 109.5
H23A C23 H23B 109.5
C22 C23 H23C 109.5
H23A C23 H23C 109.5
H23B C23 H23C 109.5
C22 C24 H24A 109.5
C22 C24 H24B 109.5
H24A C24 H24B 109.5
C22 C24 H24C 109.5
H24A C24 H24C 109.5
H24B C24 H24C 109.5
C27 C25 C26 111.58(12)
C27 C25 P2 113.66(10)
C26 C25 P2 110.78(10)
C27 C25 H25A 106.8
C26 C25 H25A 106.8
P2 C25 H25A 106.8
C25 C26 H26A 109.5
C25 C26 H26B 109.5
H26A C26 H26B 109.5
C25 C26 H26C 109.5
H26A C26 H26C 109.5
H26B C26 H26C 109.5
C25 C27 H27A 109.5
C25 C27 H27B 109.5
H27A C27 H27B 109.5
C25 C27 H27C 109.5
H27A C27 H27C 109.5
H27B C27 H27C 109.5

loop_
_geom_bond_atom_site_label_1
_geom_bond_atom_site_label_2
_geom_bond_distance
Pd1 C7 2.0453(14)
Pd1 P1 2.2603(4)
Pd1 P2 2.3188(4)
Pd1 S1 2.3486(4)
S1 C1 1.7711(14)
P1 C19 1.8420(13)
P1 C14 1.8503(13)
P1 C16 1.8512(14)
P2 C25 1.8438(14)
P2 C22 1.8451(13)
P2 C15 1.8453(13)
C1 C6 1.397(2)
C1 C2 1.399(2)
C2 C3 1.391(2)
C2 H2A 0.9500
C3 C4 1.383(2)
C3 H3A 0.9500
C4 C5 1.389(3)
C4 H4A 0.9500
C5 C6 1.392(2)
C5 H5A 0.9500
C6 H6A 0.9500
C7 C12 1.394(2)
C7 C8 1.401(2)
C8 C9 1.394(2)
C8 H8A 0.9500
C9 C10 1.395(3)
C9 H9A 0.9500
C10 C11 1.383(3)
C10 C13 1.509(2)
C11 C12 1.409(2)
C11 H11A 0.9500
C12 H12A 0.9500
C13 H13A 0.9800
C13 H13B 0.9800
C13 H13C 0.9800
C14 C15 1.5368(19)
C14 H14A 0.9900
C14 H14B 0.9900
C15 H15A 0.9900
C15 H15B 0.9900
C16 C17 1.531(2)
C16 C18 1.533(2)
C16 H16A 1.0000
C17 H17A 0.9800
C17 H17B 0.9800
C17 H17C 0.9800
C18 H18A 0.9800
C18 H18B 0.9800
C18 H18C 0.9800
C19 C20 1.527(2)
C19 C21 1.5350(19)
C19 H19A 1.0000
C20 H20A 0.9800
C20 H20B 0.9800
C20 H20C 0.9800
C21 H21A 0.9800
C21 H21B 0.9800
C21 H21C 0.9800
C22 C24 1.532(2)
C22 C23 1.533(2)
C22 H22A 1.0000
C23 H23A 0.9800
C23 H23B 0.9800
C23 H23C 0.9800
C24 H24A 0.9800
C24 H24B 0.9800
C24 H24C 0.9800
C25 C27 1.529(2)
C25 C26 1.531(2)
C25 H25A 1.0000
C26 H26A 0.9800
C26 H26B 0.9800
C26 H26C 0.9800
C27 H27A 0.9800
C27 H27B 0.9800
C27 H27C 0.9800

loop_
_geom_torsion_atom_site_label_1
_geom_torsion_atom_site_label_2
_geom_torsion_atom_site_label_3
_geom_torsion_atom_site_label_4
_geom_torsion
Pd1 S1 C1 C6 95.51(12)
Pd1 S1 C1 C2 -90.19(11)
C6 C1 C2 C3 2.4(2)
S1 C1 C2 C3 -171.98(11)
C1 C2 C3 C4 -0.1(2)
C2 C3 C4 C5 -1.8(2)
C3 C4 C5 C6 1.2(2)
C4 C5 C6 C1 1.2(2)
C2 C1 C6 C5 -3.0(2)
S1 C1 C6 C5 171.46(12)
C12 C7 C8 C9 -0.3(2)
Pd1 C7 C8 C9 179.49(11)
C7 C8 C9 C10 0.0(2)
C8 C9 C10 C11 -0.2(2)
C8 C9 C10 C13 178.48(14)
C9 C10 C11 C12 0.6(2)
C13 C10 C11 C12 -177.99(14)
C8 C7 C12 C11 0.8(2)
Pd1 C7 C12 C11 -179.00(11)
C10 C11 C12 C7 -1.0(2)
C19 P1 C14 C15 -94.52(10)
C16 P1 C14 C15 157.43(10)
Pd1 P1 C14 C15 24.79(10)
P1 C14 C15 P2 -36.19(12)
C25 P2 C15 C14 156.51(10)
C22 P2 C15 C14 -92.73(10)
Pd1 P2 C15 C14 30.83(10)
C19 P1 C16 C17 175.12(11)
C14 P1 C16 C17 -74.78(11)
Pd1 P1 C16 C17 48.27(12)
C19 P1 C16 C18 50.00(11)
C14 P1 C16 C18 160.10(10)
Pd1 P1 C16 C18 -76.85(11)
C14 P1 C19 C20 72.32(11)
C16 P1 C19 C20 179.59(10)
Pd1 P1 C19 C20 -45.71(11)
C14 P1 C19 C21 -54.21(12)
C16 P1 C19 C21 53.06(12)
Pd1 P1 C19 C21 -172.24(9)
C25 P2 C22 C24 -54.68(12)
C15 P2 C22 C24 -165.08(10)
Pd1 P2 C22 C24 76.61(11)
C25 P2 C22 C23 -176.84(10)
C15 P2 C22 C23 72.76(11)
Pd1 P2 C22 C23 -45.56(10)
C22 P2 C25 C27 -54.44(12)
C15 P2 C25 C27 56.32(12)
Pd1 P2 C25 C27 175.46(9)
C22 P2 C25 C26 178.99(10)
C15 P2 C25 C26 -70.25(11)
Pd1 P2 C25 C26 48.88(12)
